data_4306162
loop_
_publ_author_name
'Fei Cheng'
'Sarah I. Friend'
'Andrew L. Hector'
'William Levason'
'Gillian Reid'
'Michael Webster'
'Wenjian Zhang'

_publ_contact_author_address
;   School of Chemistry
    University of Southampton
    Southampton SO17 1BJ, UK
;
_publ_contact_author_email wxl@soton.ac.uk
_publ_contact_author_fax '023 8059 3781'
_publ_contact_author_name 'Professor W. Levason'
_publ_contact_author_phone '023 8059 3792'
_publ_section_title
;
Preparation, Characterization, and Structural Systematics of Diphosphane
and Diarsane Complexes of Indium(III) Halides
;
_journal_name_full 'Inorganic Chemistry'
_journal_page_first 9691
_journal_page_last 9700
_journal_paper_doi 10.1021/ic801091n
_journal_volume 47
_journal_year 2008
_chemical_absolute_configuration unk
_chemical_formula_moiety 'C10 H16 Br2 In P2 1+, Br4 In 1-'
_chemical_formula_sum 'C10 H16 Br6 In2 P2'
_chemical_formula_weight 907.27
_chemical_name_systematic
; 
 Dibromido(1,2-bis(dimethylphosphino)benzene)indium(III)
 tetrabromidoindate(III)
;
_space_group_IT_number 6
_symmetry_cell_setting monoclinic
_symmetry_Int_Tables_number 6
_symmetry_space_group_name_Hall 'P -2y'
_symmetry_space_group_name_H-M 'P 1 m 1'
_atom_sites_solution_hydrogens geom
_atom_sites_solution_primary direct
_atom_sites_solution_secondary difmap
_audit_author_name 'Webster, M.'
_audit_creation_date 2007-12-06
_audit_creation_method 'SHELXL-97 + hand edit'
_cell_angle_alpha 90.00
_cell_angle_beta 95.457(10)
_cell_angle_gamma 90.00
_cell_formula_units_Z 1
_cell_length_a 7.0489(15)
_cell_length_b 10.496(3)
_cell_length_c 7.984(2)
_cell_measurement_reflns_used 4816
_cell_measurement_temperature 120(2)
_cell_measurement_theta_max 27.48
_cell_measurement_theta_min 2.91
_cell_volume 588.0(3)
_computing_structure_refinement 'SHELXL-97 (Sheldrick, 1997)'
_computing_structure_solution 'SHELXS-97 (Sheldrick, 1997)'
_diffrn_ambient_temperature 120(2)
_diffrn_measured_fraction_theta_full 0.966
_diffrn_measured_fraction_theta_max 0.966
_diffrn_measurement_device_type 'Bruker-Nonius 95mm CCD camera on \k-goniostat'
_diffrn_measurement_method '\f & \w scans'
_diffrn_radiation_monochromator '10cm confocal mirrors'
_diffrn_radiation_source 'Bruker-Nonius FR591 rotating anode'
_diffrn_radiation_type MoK\a
_diffrn_radiation_wavelength 0.71073
_diffrn_reflns_av_R_equivalents 0.0598
_diffrn_reflns_av_sigmaI/netI 0.0699
_diffrn_reflns_limit_h_max 9
_diffrn_reflns_limit_h_min -9
_diffrn_reflns_limit_k_max 13
_diffrn_reflns_limit_k_min -13
_diffrn_reflns_limit_l_max 10
_diffrn_reflns_limit_l_min -10
_diffrn_reflns_number 5445
_diffrn_reflns_theta_full 27.75
_diffrn_reflns_theta_max 27.75
_diffrn_reflns_theta_min 3.22
_diffrn_standards_decay_% 0
_diffrn_standards_number 0
_exptl_absorpt_coefficient_mu 12.280
_exptl_absorpt_correction_T_max 1.0000
_exptl_absorpt_correction_T_min 0.2797
_exptl_absorpt_correction_type multi-scan
_exptl_absorpt_process_details 'G.M. Sheldrick, (2007). SADABS. Version 2007/2. Bruker AXS Inc.'
_exptl_crystal_colour colourless
_exptl_crystal_density_diffrn 2.562
_exptl_crystal_density_method 'not measured'
_exptl_crystal_description block
_exptl_crystal_F_000 414
_exptl_crystal_size_max 0.11
_exptl_crystal_size_mid 0.06
_exptl_crystal_size_min 0.02
_refine_diff_density_max 1.865
_refine_diff_density_min -2.254
_refine_diff_density_rms 0.303
_refine_ls_abs_structure_details 'Flack H D (1983), Acta Cryst. A39, 876-881'
_refine_ls_abs_structure_Flack 0.216(17)
_refine_ls_extinction_method none
_refine_ls_goodness_of_fit_ref 1.058
_refine_ls_hydrogen_treatment constr
_refine_ls_matrix_type full
_refine_ls_number_parameters 101
_refine_ls_number_reflns 2558
_refine_ls_number_restraints 2
_refine_ls_restrained_S_all 1.058
_refine_ls_R_factor_all 0.0505
_refine_ls_R_factor_gt 0.0490
_refine_ls_shift/su_max 0.000
_refine_ls_shift/su_mean 0.000
_refine_ls_structure_factor_coef Fsqd
_refine_ls_weighting_details 'w=1/[\s^2^(Fo^2^)+(0.0759P)^2^+3.2301P] where P=(Fo^2^+2Fc^2^)/3'
_refine_ls_weighting_scheme calc
_refine_ls_wR_factor_gt 0.1315
_refine_ls_wR_factor_ref 0.1336
_reflns_number_gt 2483
_reflns_number_total 2558
_reflns_threshold_expression I>2sigma(I)
_cod_data_source_file ic801091n_si_001_2.cif
_cod_data_source_block 07fc031
_cod_original_cell_volume 588.0(2)
_cod_original_sg_symbol_H-M 'P m'
_cod_database_code 4306162

loop_
_symmetry_equiv_pos_as_xyz
'x, y, z'
'x, -y, z'

loop_
_atom_site_label
_atom_site_type_symbol
_atom_site_fract_x
_atom_site_fract_y
_atom_site_fract_z
_atom_site_U_iso_or_equiv
_atom_site_adp_type
_atom_site_occupancy
_atom_site_symmetry_multiplicity
_atom_site_calc_flag
_atom_site_refinement_flags
_atom_site_disorder_assembly
_atom_site_disorder_group
In1 In 0.36889(11) 0.5000 0.16724(10) 0.0192(2) Uani 1 2 d S . .
In2 In 0.23844(11) 0.0000 0.88174(10) 0.0207(2) Uani 1 2 d S . .
Br1 Br 0.02628(19) 0.5000 0.21149(18) 0.0256(3) Uani 1 2 d S . .
Br2 Br 0.4783(2) 0.5000 -0.11580(17) 0.0326(4) Uani 1 2 d S . .
Br3 Br 0.0424(2) 0.0000 0.60364(18) 0.0267(3) Uani 1 2 d S . .
Br4 Br 0.5851(2) 0.0000 0.8424(2) 0.0345(4) Uani 1 2 d S . .
Br5 Br 0.15985(18) 0.18951(11) 1.05151(16) 0.0357(3) Uani 1 1 d . . .
P1 P 0.5398(3) 0.3370(2) 0.3653(3) 0.0187(5) Uani 1 1 d . . .
C1 C 0.3816(19) 0.2598(14) 0.4983(15) 0.041(3) Uani 1 1 d . . .
H1A H 0.3039 0.3241 0.5488 0.062 Uiso 1 1 calc R . .
H1B H 0.4567 0.2126 0.5875 0.062 Uiso 1 1 calc R . .
H1C H 0.2982 0.2006 0.4309 0.062 Uiso 1 1 calc R . .
C2 C 0.6801(18) 0.2145(12) 0.2753(16) 0.036(3) Uani 1 1 d . . .
H2A H 0.7671 0.2540 0.2018 0.054 Uiso 1 1 calc R . .
H2B H 0.5952 0.1553 0.2096 0.054 Uiso 1 1 calc R . .
H2C H 0.7541 0.1680 0.3658 0.054 Uiso 1 1 calc R . .
C3 C 0.7020(13) 0.4357(9) 0.5039(11) 0.0171(16) Uani 1 1 d . . .
C4 C 0.8335(15) 0.3657(11) 0.6181(12) 0.026(2) Uani 1 1 d . . .
H4 H 0.8323 0.2752 0.6199 0.031 Uiso 1 1 calc R . .
C5 C 0.9628(14) 0.4344(13) 0.7262(13) 0.030(2) Uani 1 1 d . . .
H5 H 1.0524 0.3899 0.8011 0.036 Uiso 1 1 calc R . .

loop_
_atom_site_aniso_label
_atom_site_aniso_U_11
_atom_site_aniso_U_22
_atom_site_aniso_U_33
_atom_site_aniso_U_23
_atom_site_aniso_U_13
_atom_site_aniso_U_12
In1 0.0167(4) 0.0321(5) 0.0086(3) 0.000 0.0004(3) 0.000
In2 0.0203(5) 0.0242(5) 0.0175(4) 0.000 0.0017(3) 0.000
Br1 0.0196(6) 0.0318(7) 0.0267(7) 0.000 0.0088(5) 0.000
Br2 0.0237(7) 0.0624(11) 0.0124(6) 0.000 0.0058(5) 0.000
Br3 0.0230(6) 0.0353(8) 0.0213(6) 0.000 -0.0005(5) 0.000
Br4 0.0194(7) 0.0528(10) 0.0318(8) 0.000 0.0044(6) 0.000
Br5 0.0373(6) 0.0354(6) 0.0338(5) -0.0118(5) 0.0003(4) 0.0037(5)
P1 0.0177(10) 0.0234(12) 0.0143(9) -0.0001(9) -0.0018(8) -0.0024(9)
C1 0.043(6) 0.049(7) 0.031(5) 0.014(5) -0.005(5) -0.027(6)
C2 0.035(6) 0.034(6) 0.036(6) -0.010(5) -0.010(5) 0.002(5)
C3 0.018(4) 0.020(5) 0.013(3) 0.003(3) 0.000(3) 0.000(3)
C4 0.028(5) 0.029(5) 0.019(4) 0.011(4) 0.000(4) 0.009(4)
C5 0.022(5) 0.045(6) 0.022(5) 0.003(4) 0.000(4) 0.003(4)

loop_
_atom_type_symbol
_atom_type_description
_atom_type_scat_dispersion_real
_atom_type_scat_dispersion_imag
_atom_type_scat_source
C C 0.0033 0.0016 'International Tables Vol C Tables 4.2.6.8 and 6.1.1.4'
H H 0.0000 0.0000 'International Tables Vol C Tables 4.2.6.8 and 6.1.1.4'
P P 0.1023 0.0942 'International Tables Vol C Tables 4.2.6.8 and 6.1.1.4'
Br Br -0.2901 2.4595 'International Tables Vol C Tables 4.2.6.8 and 6.1.1.4'
In In -0.7276 1.3100 'International Tables Vol C Tables 4.2.6.8 and 6.1.1.4'

loop_
_geom_angle_atom_site_label_1
_geom_angle_atom_site_label_2
_geom_angle_atom_site_label_3
_geom_angle
_geom_angle_site_symmetry_1
_geom_angle_site_symmetry_3
_geom_angle_publ_flag
Br2 In1 Br1 121.85(6) . . ?
Br2 In1 P1 113.51(7) . 2_565 ?
Br1 In1 P1 108.74(6) . 2_565 ?
Br2 In1 P1 113.51(7) . . ?
Br1 In1 P1 108.74(6) . . ?
P1 In1 P1 84.16(11) 2_565 . ?
Br4 In2 Br5 109.81(4) . . ?
Br4 In2 Br5 109.81(4) . 2 ?
Br5 In2 Br5 105.51(7) . 2 ?
Br4 In2 Br3 110.70(6) . . ?
Br5 In2 Br3 110.44(4) . . ?
Br5 In2 Br3 110.44(4) 2 . ?
C1 P1 C2 107.8(7) . . ?
C1 P1 C3 106.5(5) . . ?
C2 P1 C3 107.9(5) . . ?
C1 P1 In1 112.6(5) . . ?
C2 P1 In1 118.3(4) . . ?
C3 P1 In1 103.0(3) . . ?
P1 C1 H1A 109.5 . . ?
P1 C1 H1B 109.5 . . ?
H1A C1 H1B 109.5 . . ?
P1 C1 H1C 109.5 . . ?
H1A C1 H1C 109.5 . . ?
H1B C1 H1C 109.5 . . ?
P1 C2 H2A 109.5 . . ?
P1 C2 H2B 109.5 . . ?
H2A C2 H2B 109.5 . . ?
P1 C2 H2C 109.5 . . ?
H2A C2 H2C 109.5 . . ?
H2B C2 H2C 109.5 . . ?
C3 C3 C4 120.7(6) 2_565 . ?
C3 C3 P1 124.4(3) 2_565 . ?
C4 C3 P1 114.9(7) . . ?
C5 C4 C3 118.1(10) . . ?
C5 C4 H4 120.9 . . ?
C3 C4 H4 120.9 . . ?
C5 C5 C4 121.1(7) 2_565 . ?
C5 C5 H5 119.4 2_565 . ?
C4 C5 H5 119.4 . . ?

loop_
_geom_bond_atom_site_label_1
_geom_bond_atom_site_label_2
_geom_bond_distance
_geom_bond_site_symmetry_2
_geom_bond_publ_flag
In1 Br2 2.4563(16) . ?
In1 Br1 2.4737(16) . ?
In1 P1 2.552(3) 2_565 ?
In1 P1 2.552(3) . ?
In2 Br4 2.4935(18) . ?
In2 Br5 2.4986(13) . ?
In2 Br5 2.4986(13) 2 ?
In2 Br3 2.5012(17) . ?
P1 C1 1.804(12) . ?
P1 C2 1.812(13) . ?
P1 C3 1.834(9) . ?
C1 H1A 0.9800 . ?
C1 H1B 0.9800 . ?
C1 H1C 0.9800 . ?
C2 H2A 0.9800 . ?
C2 H2B 0.9800 . ?
C2 H2C 0.9800 . ?
C3 C3 1.349(19) 2_565 ?
C3 C4 1.439(12) . ?
C4 C5 1.395(16) . ?
C4 H4 0.9500 . ?
C5 C5 1.38(3) 2_565 ?
C5 H5 0.9500 . ?
